data_4064716
loop_
_publ_author_name
'Brooner, Rachel E. M.'
'Widenhoefer, Ross A.'

_publ_section_title
;
 Syntheses, X-ray Crystal Structures, and Solution Behavior of Cationic,
 Two-Coordinate Gold(I) \h2-Diene Complexes
;
_journal_issue 11
_journal_name_full Organometallics
_journal_page_first 3182
_journal_paper_doi 10.1021/om200291s
_journal_volume 30
_journal_year 2011
_chemical_formula_sum 'C26 H35 Au F6 P Sb'
_chemical_formula_weight 811.23
_chemical_name_systematic
; 
 ? 
;
_space_group_IT_number 14
_symmetry_cell_setting monoclinic
_symmetry_space_group_name_Hall '-P 2yn'
_symmetry_space_group_name_H-M 'P 1 21/n 1'
_atom_sites_solution_hydrogens geom
_atom_sites_solution_primary direct
_atom_sites_solution_secondary difmap
_audit_creation_method SHELXL-97
_cell_angle_alpha 90.00
_cell_angle_beta 94.593(3)
_cell_angle_gamma 90.00
_cell_formula_units_Z 4
_cell_length_a 9.9305(6)
_cell_length_b 24.7210(15)
_cell_length_c 11.5076(7)
_cell_measurement_reflns_used 9931
_cell_measurement_temperature 110
_cell_measurement_theta_max 29.63
_cell_measurement_theta_min 2.22
_cell_volume 2816.0(3)
_computing_cell_refinement SAINT
_computing_data_collection Apex2
_computing_data_reduction SAINT
_computing_molecular_graphics NRCVAX
_computing_publication_material cif2tables.py
_computing_structure_refinement XL
_computing_structure_solution XS
_diffrn_ambient_temperature 110
_diffrn_measured_fraction_theta_full 0.989
_diffrn_measured_fraction_theta_max 0.989
_diffrn_measurement_device_type 'Bruker-Nonius Kappa Axis X8 Apex2'
_diffrn_measurement_method 'omega and phi scans'
_diffrn_radiation_monochromator graphite
_diffrn_radiation_source 'fine-focus sealed tube'
_diffrn_radiation_type MoK\a
_diffrn_radiation_wavelength 0.71073
_diffrn_reflns_av_R_equivalents 0.0641
_diffrn_reflns_av_sigmaI/netI 0.0709
_diffrn_reflns_limit_h_max 15
_diffrn_reflns_limit_h_min -15
_diffrn_reflns_limit_k_max 34
_diffrn_reflns_limit_k_min -38
_diffrn_reflns_limit_l_max 18
_diffrn_reflns_limit_l_min -18
_diffrn_reflns_number 67039
_diffrn_reflns_theta_full 34.44
_diffrn_reflns_theta_max 34.44
_diffrn_reflns_theta_min 2.22
_exptl_absorpt_coefficient_mu 6.273
_exptl_absorpt_correction_T_max 0.5427
_exptl_absorpt_correction_T_min 0.4354
_exptl_absorpt_correction_type multi-scan
_exptl_absorpt_process_details SADABS
_exptl_crystal_colour colourless
_exptl_crystal_density_diffrn 1.913
_exptl_crystal_density_method 'not measured'
_exptl_crystal_description plate
_exptl_crystal_F_000 1560
_exptl_crystal_size_max 0.16
_exptl_crystal_size_mid 0.14
_exptl_crystal_size_min 0.11
_refine_diff_density_max 2.295
_refine_diff_density_min -1.264
_refine_diff_density_rms 0.205
_refine_ls_extinction_method none
_refine_ls_goodness_of_fit_ref 1.029
_refine_ls_hydrogen_treatment constr
_refine_ls_matrix_type full
_refine_ls_number_parameters 322
_refine_ls_number_reflns 11764
_refine_ls_number_restraints 0
_refine_ls_restrained_S_all 1.029
_refine_ls_R_factor_all 0.0942
_refine_ls_R_factor_gt 0.0463
_refine_ls_shift/su_max 0.001
_refine_ls_shift/su_mean 0.000
_refine_ls_structure_factor_coef Fsqd
_refine_ls_weighting_details 'calc w=1/[\s^2^(Fo^2^)+(0.0482P)^2^+3.1813P] where P=(Fo^2^+2Fc^2^)/3'
_refine_ls_weighting_scheme calc
_refine_ls_wR_factor_gt 0.1033
_refine_ls_wR_factor_ref 0.1172
_reflns_number_gt 7195
_reflns_number_total 11764
_reflns_threshold_expression >2sigma(I)
_cod_data_source_file om200291s_si_002.cif
_cod_data_source_block x11008
_cod_original_cell_volume 2815.9(3)
_cod_original_sg_symbol_H-M 'P 21/n'
_cod_database_code 4064716

loop_
_symmetry_equiv_pos_as_xyz
'x, y, z'
'-x+1/2, y+1/2, -z+1/2'
'-x, -y, -z'
'x-1/2, -y-1/2, z-1/2'

loop_
_atom_site_label
_atom_site_type_symbol
_atom_site_fract_x
_atom_site_fract_y
_atom_site_fract_z
_atom_site_U_iso_or_equiv
_atom_site_adp_type
_atom_site_occupancy
_atom_site_symmetry_multiplicity
_atom_site_calc_flag
_atom_site_refinement_flags
Au1 Au 0.266261(18) 0.094419(7) 0.252443(16) 0.02396(6) Uani 1 1 d .
P1 P 0.37005(12) 0.17669(5) 0.27883(10) 0.0218(2) Uani 1 1 d .
C1 C 0.1894(5) 0.01000(19) 0.2851(5) 0.0327(11) Uani 1 1 d .
H1 H 0.1118 0.0264 0.3132 0.039 Uiso 1 1 calc R
C2 C 0.2047(6) 0.0127(2) 0.1695(5) 0.0387(13) Uani 1 1 d .
H2 H 0.1373 0.0301 0.1195 0.046 Uiso 1 1 calc R
C3 C 0.3255(7) -0.0111(2) 0.1188(5) 0.0458(15) Uani 1 1 d .
H3A H 0.3583 0.0145 0.0612 0.055 Uiso 1 1 calc R
H3B H 0.2985 -0.0449 0.0772 0.055 Uiso 1 1 calc R
C4 C 0.4390(6) -0.0233(2) 0.2101(6) 0.0493(16) Uani 1 1 d .
H4 H 0.5266 -0.0296 0.1853 0.059 Uiso 1 1 calc R
C5 C 0.4227(6) -0.0257(2) 0.3221(6) 0.0410(13) Uani 1 1 d .
H5 H 0.4995 -0.0328 0.3745 0.049 Uiso 1 1 calc R
C6 C 0.2885(6) -0.0176(2) 0.3717(5) 0.0373(12) Uani 1 1 d .
H6A H 0.3012 0.0047 0.4433 0.045 Uiso 1 1 calc R
H6B H 0.2518 -0.0531 0.3932 0.045 Uiso 1 1 calc R
C7 C 0.4700(5) 0.17519(19) 0.4229(4) 0.0268(10) Uani 1 1 d .
C8 C 0.3690(5) 0.1597(2) 0.5128(4) 0.0360(12) Uani 1 1 d .
H8A H 0.4173 0.1560 0.5900 0.054 Uiso 1 1 calc R
H8B H 0.3253 0.1254 0.4901 0.054 Uiso 1 1 calc R
H8C H 0.3002 0.1881 0.5152 0.054 Uiso 1 1 calc R
C9 C 0.5781(5) 0.1313(2) 0.4221(5) 0.0356(12) Uani 1 1 d .
H9A H 0.6436 0.1411 0.3663 0.053 Uiso 1 1 calc R
H9B H 0.5357 0.0967 0.3993 0.053 Uiso 1 1 calc R
H9C H 0.6246 0.1280 0.5002 0.053 Uiso 1 1 calc R
C10 C 0.5362(5) 0.2291(2) 0.4614(5) 0.0373(12) Uani 1 1 d .
H10A H 0.5866 0.2245 0.5375 0.056 Uiso 1 1 calc R
H10B H 0.4661 0.2567 0.4674 0.056 Uiso 1 1 calc R
H10C H 0.5981 0.2406 0.4039 0.056 Uiso 1 1 calc R
C11 C 0.4722(5) 0.18671(19) 0.1500(4) 0.0280(10) Uani 1 1 d .
C12 C 0.5303(5) 0.1320(2) 0.1162(4) 0.0307(11) Uani 1 1 d .
H12A H 0.4562 0.1070 0.0937 0.046 Uiso 1 1 calc R
H12B H 0.5858 0.1170 0.1829 0.046 Uiso 1 1 calc R
H12C H 0.5861 0.1369 0.0506 0.046 Uiso 1 1 calc R
C13 C 0.5904(5) 0.2268(2) 0.1669(5) 0.0401(13) Uani 1 1 d .
H13A H 0.6355 0.2295 0.0945 0.060 Uiso 1 1 calc R
H13B H 0.6549 0.2140 0.2298 0.060 Uiso 1 1 calc R
H13C H 0.5560 0.2625 0.1873 0.060 Uiso 1 1 calc R
C14 C 0.3703(6) 0.2067(2) 0.0506(4) 0.0371(12) Uani 1 1 d .
H14A H 0.4104 0.2033 -0.0242 0.056 Uiso 1 1 calc R
H14B H 0.3480 0.2447 0.0639 0.056 Uiso 1 1 calc R
H14C H 0.2879 0.1848 0.0490 0.056 Uiso 1 1 calc R
C15 C 0.2528(4) 0.23365(18) 0.2847(4) 0.0231(9) Uani 1 1 d .
C16 C 0.3072(5) 0.28624(19) 0.2839(4) 0.0290(10) Uani 1 1 d .
H16 H 0.4019 0.2908 0.2812 0.035 Uiso 1 1 calc R
C17 C 0.2249(6) 0.3317(2) 0.2870(5) 0.0332(11) Uani 1 1 d .
H17 H 0.2633 0.3670 0.2881 0.040 Uiso 1 1 calc R
C18 C 0.0882(5) 0.32522(18) 0.2883(4) 0.0284(10) Uani 1 1 d .
H18 H 0.0313 0.3561 0.2897 0.034 Uiso 1 1 calc R
C19 C 0.0325(5) 0.27384(18) 0.2877(4) 0.0254(9) Uani 1 1 d .
H19 H -0.0626 0.2700 0.2884 0.030 Uiso 1 1 calc R
C20 C 0.1132(4) 0.22753(18) 0.2859(4) 0.0225(9) Uani 1 1 d .
C21 C 0.0394(4) 0.17465(18) 0.2908(4) 0.0242(9) Uani 1 1 d .
C22 C 0.0138(5) 0.15251(19) 0.3973(4) 0.0277(10) Uani 1 1 d .
H22 H 0.0484 0.1695 0.4676 0.033 Uiso 1 1 calc R
C23 C -0.0624(5) 0.1055(2) 0.4016(5) 0.0366(12) Uani 1 1 d .
H23 H -0.0772 0.0899 0.4750 0.044 Uiso 1 1 calc R
C24 C -0.1170(5) 0.0809(2) 0.3005(5) 0.0380(13) Uani 1 1 d .
H24 H -0.1711 0.0494 0.3041 0.046 Uiso 1 1 calc R
C25 C -0.0916(5) 0.10312(19) 0.1940(5) 0.0324(11) Uani 1 1 d .
H25 H -0.1276 0.0864 0.1239 0.039 Uiso 1 1 calc R
C26 C -0.0137(5) 0.14975(19) 0.1889(4) 0.0293(10) Uani 1 1 d .
H26 H 0.0032 0.1646 0.1154 0.035 Uiso 1 1 calc R
Sb1 Sb 0.15086(3) 0.093450(12) -0.19508(3) 0.02538(8) Uani 1 1 d .
F1 F 0.0649(4) 0.13201(14) -0.0828(3) 0.0519(9) Uani 1 1 d .
F2 F 0.2337(3) 0.05495(13) -0.3102(3) 0.0465(8) Uani 1 1 d .
F3 F 0.0971(4) 0.02835(13) -0.1311(3) 0.0505(9) Uani 1 1 d .
F4 F -0.0082(4) 0.09649(14) -0.2931(3) 0.0530(10) Uani 1 1 d .
F5 F 0.2097(4) 0.15867(14) -0.2549(3) 0.0625(11) Uani 1 1 d .
F6 F 0.3096(4) 0.09016(13) -0.0971(3) 0.0509(9) Uani 1 1 d .

loop_
_atom_site_aniso_label
_atom_site_aniso_U_11
_atom_site_aniso_U_22
_atom_site_aniso_U_33
_atom_site_aniso_U_23
_atom_site_aniso_U_13
_atom_site_aniso_U_12
Au1 0.02046(9) 0.01917(8) 0.03189(10) -0.00054(7) -0.00012(7) -0.00007(6)
P1 0.0193(5) 0.0196(5) 0.0261(6) -0.0003(4) -0.0006(4) -0.0011(4)
C1 0.020(2) 0.023(2) 0.055(3) -0.003(2) 0.003(2) -0.0036(18)
C2 0.048(3) 0.021(2) 0.045(3) 0.000(2) -0.009(3) -0.003(2)
C3 0.068(4) 0.028(3) 0.043(3) -0.005(2) 0.010(3) -0.002(3)
C4 0.037(3) 0.027(3) 0.086(5) 0.009(3) 0.019(3) 0.009(2)
C5 0.030(3) 0.031(3) 0.061(4) 0.009(3) -0.008(3) 0.006(2)
C6 0.044(3) 0.028(3) 0.039(3) 0.006(2) -0.001(2) 0.001(2)
C7 0.024(2) 0.031(2) 0.024(2) -0.0006(19) -0.0054(18) 0.0001(19)
C8 0.038(3) 0.042(3) 0.027(3) 0.005(2) -0.001(2) -0.005(2)
C9 0.030(3) 0.038(3) 0.036(3) 0.005(2) -0.013(2) 0.007(2)
C10 0.035(3) 0.038(3) 0.037(3) -0.005(2) -0.005(2) -0.011(2)
C11 0.025(2) 0.025(2) 0.034(3) -0.0009(19) 0.005(2) -0.0032(18)
C12 0.025(2) 0.034(3) 0.034(3) -0.005(2) 0.004(2) 0.000(2)
C13 0.035(3) 0.037(3) 0.051(3) 0.002(3) 0.017(3) -0.006(2)
C14 0.043(3) 0.046(3) 0.024(2) -0.002(2) 0.007(2) 0.005(2)
C15 0.020(2) 0.022(2) 0.027(2) 0.0045(17) 0.0029(17) 0.0065(16)
C16 0.025(2) 0.024(2) 0.037(3) -0.001(2) 0.000(2) -0.0027(19)
C17 0.046(3) 0.021(2) 0.034(3) -0.001(2) 0.004(2) 0.001(2)
C18 0.037(3) 0.019(2) 0.028(2) -0.0028(18) 0.003(2) 0.0115(19)
C19 0.027(2) 0.027(2) 0.022(2) -0.0028(18) 0.0020(18) 0.0013(18)
C20 0.022(2) 0.026(2) 0.018(2) -0.0024(17) -0.0013(17) 0.0005(17)
C21 0.021(2) 0.023(2) 0.028(2) -0.0051(18) 0.0013(18) 0.0032(17)
C22 0.029(2) 0.025(2) 0.029(3) -0.0019(19) 0.008(2) 0.0000(19)
C23 0.029(3) 0.026(2) 0.055(4) 0.005(2) 0.012(2) 0.000(2)
C24 0.019(2) 0.032(3) 0.063(4) -0.003(3) 0.005(2) -0.003(2)
C25 0.023(2) 0.030(3) 0.044(3) -0.007(2) -0.005(2) 0.0026(19)
C26 0.027(2) 0.027(2) 0.033(3) -0.004(2) -0.004(2) 0.0018(19)
Sb1 0.02142(15) 0.02356(15) 0.03095(17) -0.00071(13) 0.00077(12) 0.00055(11)
F1 0.054(2) 0.055(2) 0.048(2) -0.0160(17) 0.0102(17) 0.0091(18)
F2 0.050(2) 0.048(2) 0.0433(19) -0.0124(16) 0.0106(15) 0.0097(16)
F3 0.057(2) 0.0397(19) 0.054(2) 0.0068(16) 0.0033(17) -0.0175(16)
F4 0.0362(19) 0.073(3) 0.047(2) -0.0045(18) -0.0105(16) 0.0125(17)
F5 0.080(3) 0.0305(19) 0.081(3) 0.0160(17) 0.026(2) 0.0000(17)
F6 0.040(2) 0.043(2) 0.065(2) -0.0086(16) -0.0196(17) 0.0019(15)

loop_
_atom_type_symbol
_atom_type_description
_atom_type_scat_dispersion_real
_atom_type_scat_dispersion_imag
_atom_type_scat_source
C C 0.0033 0.0016 'International Tables Vol C Tables 4.2.6.8 and 6.1.1.4'
H H 0.0000 0.0000 'International Tables Vol C Tables 4.2.6.8 and 6.1.1.4'
Au Au -2.0133 8.8022 'International Tables Vol C Tables 4.2.6.8 and 6.1.1.4'
F F 0.0171 0.0103 'International Tables Vol C Tables 4.2.6.8 and 6.1.1.4'
P P 0.1023 0.0942 'International Tables Vol C Tables 4.2.6.8 and 6.1.1.4'
Sb Sb -0.5866 1.5461 'International Tables Vol C Tables 4.2.6.8 and 6.1.1.4'

loop_
_geom_angle_atom_site_label_1
_geom_angle_atom_site_label_2
_geom_angle_atom_site_label_3
_geom_angle
C1 Au1 P1 162.03(14)
C1 Au1 C2 34.50(19)
P1 Au1 C2 159.86(15)
C15 P1 C7 106.1(2)
C15 P1 C11 108.2(2)
C7 P1 C11 114.9(2)
C15 P1 Au1 114.03(16)
C7 P1 Au1 107.60(16)
C11 P1 Au1 106.16(15)
C2 C1 C6 123.7(5)
C2 C1 Au1 74.0(3)
C6 C1 Au1 108.4(3)
C2 C1 H1 118.2
C6 C1 H1 118.2
Au1 C1 H1 87.6
C1 C2 C3 121.4(5)
C1 C2 Au1 71.5(3)
C3 C2 Au1 108.2(4)
C1 C2 H2 119.3
C3 C2 H2 119.3
Au1 C2 H2 90.3
C2 C3 C4 112.7(5)
C2 C3 H3A 109.1
C4 C3 H3A 109.1
C2 C3 H3B 109.1
C4 C3 H3B 109.1
H3A C3 H3B 107.8
C5 C4 C3 123.2(5)
C5 C4 H4 118.4
C3 C4 H4 118.4
C4 C5 C6 123.3(5)
C4 C5 H5 118.4
C6 C5 H5 118.4
C5 C6 C1 111.2(5)
C5 C6 H6A 109.4
C1 C6 H6A 109.4
C5 C6 H6B 109.4
C1 C6 H6B 109.4
H6A C6 H6B 108.0
C9 C7 C10 109.4(4)
C9 C7 C8 108.9(4)
C10 C7 C8 107.9(4)
C9 C7 P1 109.5(3)
C10 C7 P1 115.1(3)
C8 C7 P1 105.8(3)
C7 C8 H8A 109.5
C7 C8 H8B 109.5
H8A C8 H8B 109.5
C7 C8 H8C 109.5
H8A C8 H8C 109.5
H8B C8 H8C 109.5
C7 C9 H9A 109.5
C7 C9 H9B 109.5
H9A C9 H9B 109.5
C7 C9 H9C 109.5
H9A C9 H9C 109.5
H9B C9 H9C 109.5
C7 C10 H10A 109.5
C7 C10 H10B 109.5
H10A C10 H10B 109.5
C7 C10 H10C 109.5
H10A C10 H10C 109.5
H10B C10 H10C 109.5
C12 C11 C13 107.6(4)
C12 C11 C14 109.4(4)
C13 C11 C14 109.6(4)
C12 C11 P1 108.8(3)
C13 C11 P1 116.1(4)
C14 C11 P1 105.2(3)
C11 C12 H12A 109.5
C11 C12 H12B 109.5
H12A C12 H12B 109.5
C11 C12 H12C 109.5
H12A C12 H12C 109.5
H12B C12 H12C 109.5
C11 C13 H13A 109.5
C11 C13 H13B 109.5
H13A C13 H13B 109.5
C11 C13 H13C 109.5
H13A C13 H13C 109.5
H13B C13 H13C 109.5
C11 C14 H14A 109.5
C11 C14 H14B 109.5
H14A C14 H14B 109.5
C11 C14 H14C 109.5
H14A C14 H14C 109.5
H14B C14 H14C 109.5
C20 C15 C16 118.8(4)
C20 C15 P1 123.5(3)
C16 C15 P1 117.7(3)
C17 C16 C15 121.3(5)
C17 C16 H16 119.4
C15 C16 H16 119.4
C18 C17 C16 119.3(5)
C18 C17 H17 120.3
C16 C17 H17 120.3
C17 C18 C19 120.3(4)
C17 C18 H18 119.9
C19 C18 H18 119.9
C18 C19 C20 121.5(4)
C18 C19 H19 119.3
C20 C19 H19 119.3
C15 C20 C19 118.8(4)
C15 C20 C21 125.6(4)
C19 C20 C21 115.5(4)
C22 C21 C26 119.2(4)
C22 C21 C20 120.1(4)
C26 C21 C20 120.5(4)
C21 C22 C23 120.1(5)
C21 C22 H22 120.0
C23 C22 H22 120.0
C24 C23 C22 121.0(5)
C24 C23 H23 119.5
C22 C23 H23 119.5
C25 C24 C23 118.9(5)
C25 C24 H24 120.5
C23 C24 H24 120.5
C24 C25 C26 120.5(5)
C24 C25 H25 119.8
C26 C25 H25 119.8
C21 C26 C25 120.4(5)
C21 C26 H26 119.8
C25 C26 H26 119.8
F6 Sb1 F5 89.20(17)
F6 Sb1 F3 88.79(15)
F5 Sb1 F3 177.96(17)
F6 Sb1 F1 90.87(16)
F5 Sb1 F1 89.33(17)
F3 Sb1 F1 90.35(15)
F6 Sb1 F4 179.80(16)
F5 Sb1 F4 90.98(18)
F3 Sb1 F4 91.03(16)
F1 Sb1 F4 89.20(16)
F6 Sb1 F2 90.42(15)
F5 Sb1 F2 90.56(15)
F3 Sb1 F2 89.81(15)
F1 Sb1 F2 178.70(15)
F4 Sb1 F2 89.50(15)

loop_
_geom_bond_atom_site_label_1
_geom_bond_atom_site_label_2
_geom_bond_distance
Au1 C1 2.264(5)
Au1 P1 2.2893(11)
Au1 C2 2.295(5)
P1 C15 1.832(4)
P1 C7 1.863(5)
P1 C11 1.879(5)
C1 C2 1.352(7)
C1 C6 1.506(7)
C1 H1 0.9500
C2 C3 1.496(8)
C2 H2 0.9500
C3 C4 1.509(9)
C3 H3A 0.9900
C3 H3B 0.9900
C4 C5 1.314(8)
C4 H4 0.9500
C5 C6 1.504(8)
C5 H5 0.9500
C6 H6A 0.9900
C6 H6B 0.9900
C7 C9 1.526(7)
C7 C10 1.536(7)
C7 C8 1.546(7)
C8 H8A 0.9800
C8 H8B 0.9800
C8 H8C 0.9800
C9 H9A 0.9800
C9 H9B 0.9800
C9 H9C 0.9800
C10 H10A 0.9800
C10 H10B 0.9800
C10 H10C 0.9800
C11 C12 1.533(7)
C11 C13 1.536(7)
C11 C14 1.547(7)
C12 H12A 0.9800
C12 H12B 0.9800
C12 H12C 0.9800
C13 H13A 0.9800
C13 H13B 0.9800
C13 H13C 0.9800
C14 H14A 0.9800
C14 H14B 0.9800
C14 H14C 0.9800
C15 C20 1.396(6)
C15 C16 1.408(6)
C16 C17 1.393(7)
C16 H16 0.9500
C17 C18 1.368(7)
C17 H17 0.9500
C18 C19 1.385(6)
C18 H18 0.9500
C19 C20 1.398(6)
C19 H19 0.9500
C20 C21 1.502(6)
C21 C22 1.385(7)
C21 C26 1.390(6)
C22 C23 1.391(7)
C22 H22 0.9500
C23 C24 1.384(8)
C23 H23 0.9500
C24 C25 1.384(8)
C24 H24 0.9500
C25 C26 1.392(7)
C25 H25 0.9500
C26 H26 0.9500
Sb1 F6 1.865(3)
Sb1 F5 1.865(3)
Sb1 F3 1.865(3)
Sb1 F1 1.866(3)
Sb1 F4 1.868(3)
Sb1 F2 1.874(3)

loop_
_geom_torsion_atom_site_label_1
_geom_torsion_atom_site_label_2
_geom_torsion_atom_site_label_3
_geom_torsion_atom_site_label_4
_geom_torsion
C1 Au1 P1 C15 -108.9(5)
C2 Au1 P1 C15 120.7(5)
C1 Au1 P1 C7 8.5(5)
C2 Au1 P1 C7 -121.9(4)
C1 Au1 P1 C11 132.0(5)
C2 Au1 P1 C11 1.6(5)
P1 Au1 C1 C2 -152.4(4)
P1 Au1 C1 C6 -31.6(7)
C2 Au1 C1 C6 120.8(5)
C6 C1 C2 C3 -1.2(8)
Au1 C1 C2 C3 100.5(5)
C6 C1 C2 Au1 -101.8(5)
P1 Au1 C2 C1 155.5(3)
C1 Au1 C2 C3 -117.9(5)
P1 Au1 C2 C3 37.6(7)
C1 C2 C3 C4 -15.7(7)
Au1 C2 C3 C4 63.3(5)
C2 C3 C4 C5 15.9(8)
C3 C4 C5 C6 1.3(9)
C4 C5 C6 C1 -17.8(7)
C2 C1 C6 C5 17.8(7)
Au1 C1 C6 C5 -64.9(5)
C15 P1 C7 C9 -175.7(3)
C11 P1 C7 C9 -56.1(4)
Au1 P1 C7 C9 61.9(4)
C15 P1 C7 C10 -51.9(4)
C11 P1 C7 C10 67.7(4)
Au1 P1 C7 C10 -174.3(3)
C15 P1 C7 C8 67.2(4)
C11 P1 C7 C8 -173.3(3)
Au1 P1 C7 C8 -55.3(3)
C15 P1 C11 C12 -159.1(3)
C7 P1 C11 C12 82.5(4)
Au1 P1 C11 C12 -36.3(3)
C15 P1 C11 C13 79.4(4)
C7 P1 C11 C13 -39.0(5)
Au1 P1 C11 C13 -157.8(3)
C15 P1 C11 C14 -42.0(4)
C7 P1 C11 C14 -160.4(3)
Au1 P1 C11 C14 80.8(3)
C7 P1 C15 C20 -111.6(4)
C11 P1 C15 C20 124.6(4)
Au1 P1 C15 C20 6.7(5)
C7 P1 C15 C16 70.6(4)
C11 P1 C15 C16 -53.2(4)
Au1 P1 C15 C16 -171.1(3)
C20 C15 C16 C17 1.5(7)
P1 C15 C16 C17 179.3(4)
C15 C16 C17 C18 -1.4(8)
C16 C17 C18 C19 0.6(8)
C17 C18 C19 C20 0.2(7)
C16 C15 C20 C19 -0.7(7)
P1 C15 C20 C19 -178.5(3)
C16 C15 C20 C21 -177.9(4)
P1 C15 C20 C21 4.4(7)
C18 C19 C20 C15 -0.1(7)
C18 C19 C20 C21 177.4(4)
C15 C20 C21 C22 91.0(6)
C19 C20 C21 C22 -86.3(5)
C15 C20 C21 C26 -94.4(6)
C19 C20 C21 C26 88.3(5)
C26 C21 C22 C23 1.0(7)
C20 C21 C22 C23 175.6(4)
C21 C22 C23 C24 -1.9(8)
C22 C23 C24 C25 1.7(8)
C23 C24 C25 C26 -0.8(8)
C22 C21 C26 C25 0.0(7)
C20 C21 C26 C25 -174.7(4)
C24 C25 C26 C21 -0.1(7)
